data_4127086
loop_
_publ_author_name
'Yasuda, Hina'
'Nakano, Ryo'
'Ito, Shingo'
'Nozaki, Kyoko'

_publ_section_title
;
 Palladium/IzQO-Catalyzed Coordination-Insertion Copolymerization of
 Ethylene and 1,1-Disubstituted Ethylenes Bearing a Polar Functional
 Group.
;
_journal_name_full 'Journal of the American Chemical Society'
_journal_paper_doi 10.1021/jacs.7b12593
_journal_year 2018
_chemical_formula_moiety 'C29 H34 N2 O3 Pd'
_chemical_formula_sum 'C29 H34 N2 O3 Pd'
_chemical_formula_weight 564.98
_space_group_crystal_system monoclinic
_space_group_IT_number 14
_space_group_name_Hall '-P 2yn'
_space_group_name_H-M_alt 'P 1 21/n 1'
_symmetry_space_group_name_Hall '-P 2yn'
_symmetry_space_group_name_H-M 'P 1 21/n 1'
_atom_sites_solution_hydrogens geom
_audit_creation_method SHELXL-2016/6
_cell_angle_alpha 90
_cell_angle_beta 100.599(6)
_cell_angle_gamma 90
_cell_formula_units_Z 4
_cell_length_a 13.169(6)
_cell_length_b 13.674(6)
_cell_length_c 14.980(6)
_cell_measurement_reflns_used 7929
_cell_measurement_temperature 93
_cell_measurement_theta_max 31.0
_cell_measurement_theta_min 2.2
_cell_volume 2651(2)
_computing_cell_refinement 'RIGAKU CrystalClear'
_computing_data_collection 'RIGAKU CrystalClear'
_computing_data_reduction 'RIGAKU CrystalClear'
_computing_molecular_graphics Mercury
_computing_publication_material 'Yadokari-XG (Wakita, Nemoto, et al.)'
_computing_structure_refinement 'SHELXL-2016/6 (Sheldrick, 2016)'
_computing_structure_solution 'SHELXLT-2014/4 (Sheldrick, 2014)'
_diffrn_ambient_temperature 93
_diffrn_detector_area_resol_mean 28.5714
_diffrn_measured_fraction_theta_full 0.997
_diffrn_measured_fraction_theta_max 0.997
_diffrn_measurement_device_type 'Rigaku Saturn724 CCD'
_diffrn_measurement_method 'omega scans'
_diffrn_radiation_type MoK\a
_diffrn_radiation_wavelength 0.71075
_diffrn_reflns_av_R_equivalents 0.0650
_diffrn_reflns_av_unetI/netI 0.0612
_diffrn_reflns_Laue_measured_fraction_full 0.997
_diffrn_reflns_Laue_measured_fraction_max 0.997
_diffrn_reflns_limit_h_max 16
_diffrn_reflns_limit_h_min -16
_diffrn_reflns_limit_k_max 13
_diffrn_reflns_limit_k_min -16
_diffrn_reflns_limit_l_max 18
_diffrn_reflns_limit_l_min -16
_diffrn_reflns_number 18153
_diffrn_reflns_point_group_measured_fraction_full 0.997
_diffrn_reflns_point_group_measured_fraction_max 0.997
_diffrn_reflns_theta_full 25.242
_diffrn_reflns_theta_max 25.999
_diffrn_reflns_theta_min 2.167
_exptl_absorpt_coefficient_mu 0.732
_exptl_absorpt_correction_T_max 1.000
_exptl_absorpt_correction_T_min 0.846
_exptl_absorpt_correction_type multi-scan
_exptl_absorpt_process_details 'Jacobson, R. (1998) Private communication'
_exptl_crystal_colour Colorless
_exptl_crystal_density_diffrn 1.415
_exptl_crystal_description Block
_exptl_crystal_F_000 1168
_exptl_crystal_size_max 0.200
_exptl_crystal_size_mid 0.100
_exptl_crystal_size_min 0.100
_refine_diff_density_max 0.544
_refine_diff_density_min -0.592
_refine_diff_density_rms 0.101
_refine_ls_extinction_method none
_refine_ls_goodness_of_fit_ref 1.136
_refine_ls_hydrogen_treatment constr
_refine_ls_matrix_type full
_refine_ls_number_parameters 323
_refine_ls_number_reflns 5203
_refine_ls_number_restraints 0
_refine_ls_restrained_S_all 1.136
_refine_ls_R_factor_all 0.0623
_refine_ls_R_factor_gt 0.0529
_refine_ls_shift/su_max 0.030
_refine_ls_shift/su_mean 0.001
_refine_ls_structure_factor_coef Fsqd
_refine_ls_weighting_details 'w=1/[\s^2^(Fo^2^)+(0.0176P)^2^+5.8694P] where P=(Fo^2^+2Fc^2^)/3'
_refine_ls_weighting_scheme calc
_refine_ls_wR_factor_gt 0.0915
_refine_ls_wR_factor_ref 0.0956
_reflns_Friedel_coverage 0.000
_reflns_number_gt 4627
_reflns_number_total 5203
_reflns_threshold_expression 'I > 2\s(I)'
_cod_data_source_file ja7b12593_si_002.cif
_cod_data_source_block 1552246
_cod_depositor_comments
;
The following automatic conversions were performed:

'_exptl_absorpt_correction_type' value 'Multi-scan' changed to
'multi-scan' according to
/home/data/users/saulius/crontab/automatic-downloads/rss-feeds/ACS/lib/dictionaries/cif_core.dic
dictionary named 'cif_core.dic' version 2.4.2 from 2011-04-26.

Automatic conversion script
Id: cif_fix_values 4973 2017-02-22 13:04:09Z antanas 
;
_cod_database_code 4127086
_shelx_shelxl_version_number 2016/6
_shelx_space_group_comment
;
The symmetry employed for this shelxl refinement is uniquely defined
by the following loop, which should always be used as a source of
symmetry information in preference to the above space-group names.
They are only intended as comments.
;
_shelx_estimated_absorpt_t_min 0.867
_shelx_estimated_absorpt_t_max 0.930

loop_
_space_group_symop_operation_xyz
'x, y, z'
'-x+1/2, y+1/2, -z+1/2'
'-x, -y, -z'
'x-1/2, -y-1/2, z-1/2'

loop_
_atom_site_label
_atom_site_type_symbol
_atom_site_fract_x
_atom_site_fract_y
_atom_site_fract_z
_atom_site_U_iso_or_equiv
_atom_site_adp_type
_atom_site_occupancy
_atom_site_site_symmetry_order
_atom_site_calc_flag
_atom_site_refinement_flags_posn
_atom_site_refinement_flags_adp
Pd1 Pd 0.33105(2) 0.60593(2) 0.37376(2) 0.01298(9) Uani 1 1 d . .
O3 O 0.3973(2) 0.66629(19) 0.27260(18) 0.0188(6) Uani 1 1 d . .
O1 O 0.3438(2) 0.74380(19) 0.44019(18) 0.0180(6) Uani 1 1 d . .
O2 O 0.3240(2) 0.8123(2) 0.57068(19) 0.0206(6) Uani 1 1 d . .
N1 N 0.2556(2) 0.4010(2) 0.3157(2) 0.0149(7) Uani 1 1 d . .
N2 N 0.3682(2) 0.4580(2) 0.2417(2) 0.0134(7) Uani 1 1 d . .
C7 C 0.3153(3) 0.4814(3) 0.3095(3) 0.0134(8) Uani 1 1 d . .
C2 C 0.3289(3) 0.6363(3) 0.5630(3) 0.0174(9) Uani 1 1 d . .
C18 C 0.1793(3) 0.3901(3) 0.3732(3) 0.0160(8) Uani 1 1 d . .
C5 C 0.3323(3) 0.7347(3) 0.5198(3) 0.0164(9) Uani 1 1 d . .
C1 C 0.2765(3) 0.5677(3) 0.4868(3) 0.0151(8) Uani 1 1 d . .
H1 H 0.200533 0.575460 0.476782 0.018 Uiso 1 1 calc R U
H2 H 0.293769 0.498665 0.502918 0.018 Uiso 1 1 calc R U
C16 C 0.4525(3) 0.6169(3) 0.2242(3) 0.0165(8) Uani 1 1 d . .
C9 C 0.3436(3) 0.3626(3) 0.2104(3) 0.0165(9) Uani 1 1 d . .
C4 C 0.4439(3) 0.6060(3) 0.5945(3) 0.0242(9) Uani 1 1 d . .
H6 H 0.478854 0.605453 0.542117 0.036 Uiso 1 1 calc R U
H7 H 0.447074 0.540615 0.621571 0.036 Uiso 1 1 calc R U
H8 H 0.478124 0.652996 0.639616 0.036 Uiso 1 1 calc R U
C19 C 0.2025(3) 0.3293(3) 0.4490(3) 0.0181(9) Uani 1 1 d . .
C15 C 0.5287(3) 0.6661(3) 0.1860(3) 0.0233(10) Uani 1 1 d . .
H17 H 0.540304 0.733648 0.198665 0.028 Uiso 1 1 calc R U
C10 C 0.3967(3) 0.3192(3) 0.1448(3) 0.0204(9) Uani 1 1 d . .
H13 H 0.378677 0.255427 0.122040 0.024 Uiso 1 1 calc R U
C17 C 0.4406(3) 0.5159(3) 0.2051(3) 0.0144(8) Uani 1 1 d . .
C8 C 0.2718(3) 0.3285(3) 0.2558(3) 0.0169(9) Uani 1 1 d . .
H12 H 0.238707 0.266594 0.248112 0.020 Uiso 1 1 calc R U
C3 C 0.2758(4) 0.6380(3) 0.6456(3) 0.0250(10) Uani 1 1 d . .
H3 H 0.315837 0.678855 0.693199 0.038 Uiso 1 1 calc R U
H4 H 0.271476 0.571324 0.668447 0.038 Uiso 1 1 calc R U
H5 H 0.206056 0.665068 0.627954 0.038 Uiso 1 1 calc R U
C20 C 0.1264(3) 0.3188(3) 0.5020(3) 0.0243(10) Uani 1 1 d . .
H18 H 0.139577 0.278881 0.554753 0.029 Uiso 1 1 calc R U
C6 C 0.3261(4) 0.9069(3) 0.5270(3) 0.0277(10) Uani 1 1 d . .
H9 H 0.390924 0.914006 0.504370 0.042 Uiso 1 1 calc R U
H10 H 0.321033 0.958858 0.571104 0.042 Uiso 1 1 calc R U
H11 H 0.267682 0.911806 0.476205 0.042 Uiso 1 1 calc R U
C24 C 0.3052(3) 0.2761(3) 0.4756(3) 0.0245(10) Uani 1 1 d . .
H21 H 0.353357 0.303528 0.437518 0.029 Uiso 1 1 calc R U
C21 C 0.0321(3) 0.3657(3) 0.4788(3) 0.0265(11) Uani 1 1 d . .
H19 H -0.018859 0.357446 0.515598 0.032 Uiso 1 1 calc R U
C12 C 0.4962(3) 0.4690(3) 0.1446(3) 0.0196(9) Uani 1 1 d . .
C14 C 0.5865(4) 0.6197(3) 0.1314(3) 0.0286(11) Uani 1 1 d . .
H16 H 0.638347 0.654967 0.108499 0.034 Uiso 1 1 calc R U
C22 C 0.0115(3) 0.4244(3) 0.4027(3) 0.0259(10) Uani 1 1 d . .
H20 H -0.053502 0.456365 0.387966 0.031 Uiso 1 1 calc R U
C23 C 0.0841(3) 0.4376(3) 0.3472(3) 0.0195(9) Uani 1 1 d . .
C27 C 0.0592(3) 0.4963(3) 0.2602(3) 0.0262(10) Uani 1 1 d . .
H28 H 0.125054 0.524981 0.247818 0.031 Uiso 1 1 calc R U
C11 C 0.4714(3) 0.3691(3) 0.1162(3) 0.0239(10) Uani 1 1 d . .
H14 H 0.509556 0.338450 0.075991 0.029 Uiso 1 1 calc R U
C26 C 0.2918(4) 0.1669(3) 0.4530(4) 0.0355(12) Uani 1 1 d . .
H25 H 0.244562 0.137759 0.488952 0.053 Uiso 1 1 calc R U
H26 H 0.359078 0.134193 0.467339 0.053 Uiso 1 1 calc R U
H27 H 0.263323 0.159009 0.388189 0.053 Uiso 1 1 calc R U
C13 C 0.5703(3) 0.5223(3) 0.1094(3) 0.0275(11) Uani 1 1 d . .
H15 H 0.609599 0.491413 0.070265 0.033 Uiso 1 1 calc R U
C25 C 0.3552(4) 0.2920(4) 0.5750(4) 0.0434(14) Uani 1 1 d . .
H22 H 0.361513 0.362242 0.587629 0.065 Uiso 1 1 calc R U
H23 H 0.423922 0.261935 0.586718 0.065 Uiso 1 1 calc R U
H24 H 0.312154 0.261882 0.614309 0.065 Uiso 1 1 calc R U
C29 C 0.0153(4) 0.4284(4) 0.1807(3) 0.0398(13) Uani 1 1 d . .
H32 H 0.063955 0.374863 0.177459 0.060 Uiso 1 1 calc R U
H33 H 0.004877 0.465605 0.123793 0.060 Uiso 1 1 calc R U
H34 H -0.050899 0.401512 0.190055 0.060 Uiso 1 1 calc R U
C28 C -0.0169(4) 0.5799(4) 0.2639(4) 0.0461(15) Uani 1 1 d . .
H29 H -0.085440 0.553010 0.265702 0.069 Uiso 1 1 calc R U
H30 H -0.020541 0.621119 0.209844 0.069 Uiso 1 1 calc R U
H31 H 0.006566 0.619271 0.318445 0.069 Uiso 1 1 calc R U

loop_
_atom_site_aniso_label
_atom_site_aniso_U_11
_atom_site_aniso_U_22
_atom_site_aniso_U_33
_atom_site_aniso_U_23
_atom_site_aniso_U_13
_atom_site_aniso_U_12
Pd1 0.01370(15) 0.01115(16) 0.01439(16) 0.00011(13) 0.00336(11) 0.00008(13)
O3 0.0230(15) 0.0127(15) 0.0226(16) 0.0047(12) 0.0096(13) 0.0009(12)
O1 0.0220(15) 0.0129(15) 0.0191(15) -0.0019(11) 0.0040(13) 0.0001(12)
O2 0.0230(16) 0.0162(15) 0.0222(16) -0.0068(12) 0.0031(13) -0.0027(13)
N1 0.0164(17) 0.0117(17) 0.0166(17) -0.0015(14) 0.0029(14) 0.0005(14)
N2 0.0144(17) 0.0089(17) 0.0161(17) 0.0012(13) 0.0009(14) 0.0026(13)
C7 0.0094(18) 0.016(2) 0.014(2) 0.0013(16) 0.0007(16) 0.0008(16)
C2 0.016(2) 0.018(2) 0.018(2) -0.0013(16) 0.0050(17) -0.0023(17)
C18 0.0118(18) 0.014(2) 0.023(2) -0.0045(17) 0.0059(16) -0.0041(17)
C5 0.0084(19) 0.022(2) 0.018(2) -0.0036(17) 0.0004(16) -0.0035(16)
C1 0.016(2) 0.012(2) 0.019(2) -0.0021(16) 0.0063(17) -0.0025(16)
C16 0.020(2) 0.016(2) 0.014(2) 0.0040(16) 0.0032(17) 0.0035(17)
C9 0.015(2) 0.015(2) 0.018(2) -0.0015(16) -0.0002(17) 0.0008(16)
C4 0.022(2) 0.026(2) 0.024(2) 0.004(2) 0.0012(18) -0.004(2)
C19 0.017(2) 0.016(2) 0.022(2) -0.0004(17) 0.0041(17) -0.0053(17)
C15 0.029(2) 0.016(2) 0.027(2) 0.0036(18) 0.010(2) -0.0012(18)
C10 0.021(2) 0.019(2) 0.021(2) -0.0040(18) 0.0032(18) 0.0036(18)
C17 0.0117(19) 0.018(2) 0.014(2) 0.0041(16) 0.0021(16) 0.0017(16)
C8 0.019(2) 0.012(2) 0.019(2) 0.0002(16) 0.0031(17) -0.0007(16)
C3 0.030(2) 0.028(3) 0.018(2) -0.0034(18) 0.010(2) -0.007(2)
C20 0.029(2) 0.021(2) 0.024(2) 0.0032(18) 0.007(2) -0.011(2)
C6 0.032(3) 0.015(2) 0.035(3) -0.0054(19) 0.003(2) 0.0001(19)
C24 0.023(2) 0.023(2) 0.026(2) 0.0081(19) 0.000(2) -0.0035(19)
C21 0.024(2) 0.030(3) 0.031(3) -0.006(2) 0.018(2) -0.011(2)
C12 0.022(2) 0.019(2) 0.018(2) -0.0023(17) 0.0048(18) 0.0015(18)
C14 0.031(3) 0.028(3) 0.032(3) 0.005(2) 0.019(2) -0.007(2)
C22 0.016(2) 0.020(2) 0.042(3) -0.010(2) 0.007(2) -0.0030(18)
C23 0.018(2) 0.015(2) 0.024(2) -0.0026(17) 0.0024(18) -0.0026(17)
C27 0.015(2) 0.029(3) 0.032(3) 0.004(2) -0.001(2) -0.0006(19)
C11 0.022(2) 0.024(3) 0.028(2) -0.0064(19) 0.011(2) 0.0041(19)
C26 0.035(3) 0.023(3) 0.048(3) 0.006(2) 0.007(2) 0.009(2)
C13 0.027(2) 0.032(3) 0.028(3) -0.002(2) 0.015(2) 0.000(2)
C25 0.045(3) 0.034(3) 0.044(3) 0.011(2) -0.012(3) -0.002(2)
C29 0.051(3) 0.035(3) 0.029(3) -0.008(2) -0.005(2) 0.021(3)
C28 0.057(4) 0.027(3) 0.044(3) -0.011(2) -0.019(3) 0.014(3)

loop_
_atom_type_symbol
_atom_type_description
_atom_type_scat_dispersion_real
_atom_type_scat_dispersion_imag
_atom_type_scat_source
C C 0.0033 0.0016 'International Tables Vol C Tables 4.2.6.8 and 6.1.1.4'
H H 0.0000 0.0000 'International Tables Vol C Tables 4.2.6.8 and 6.1.1.4'
N N 0.0061 0.0033 'International Tables Vol C Tables 4.2.6.8 and 6.1.1.4'
O O 0.0106 0.0060 'International Tables Vol C Tables 4.2.6.8 and 6.1.1.4'
Pd Pd -0.9988 1.0072 'International Tables Vol C Tables 4.2.6.8 and 6.1.1.4'

loop_
_geom_angle_atom_site_label_1
_geom_angle_atom_site_label_2
_geom_angle_atom_site_label_3
_geom_angle
C7 Pd1 C1 99.52(16)
C7 Pd1 O3 90.44(14)
C1 Pd1 O3 169.63(13)
C7 Pd1 O1 177.91(13)
C1 Pd1 O1 81.21(13)
O3 Pd1 O1 88.93(11)
C16 O3 Pd1 123.9(2)
C5 O1 Pd1 110.5(3)
C5 O2 C6 116.4(3)
C7 N1 C8 112.0(3)
C7 N1 C18 126.6(3)
C8 N1 C18 121.4(3)
C7 N2 C9 110.3(3)
C7 N2 C17 128.5(3)
C9 N2 C17 121.1(3)
N1 C7 N2 103.9(3)
N1 C7 Pd1 132.9(3)
N2 C7 Pd1 123.2(3)
C5 C2 C3 113.0(3)
C5 C2 C1 105.9(3)
C3 C2 C1 113.6(3)
C5 C2 C4 105.3(3)
C3 C2 C4 108.8(3)
C1 C2 C4 109.9(3)
C19 C18 C23 123.5(4)
C19 C18 N1 118.3(3)
C23 C18 N1 118.1(4)
O1 C5 O2 120.9(4)
O1 C5 C2 121.7(4)
O2 C5 C2 117.4(3)
C2 C1 Pd1 106.4(3)
O3 C16 C15 119.2(4)
O3 C16 C17 124.4(4)
C15 C16 C17 116.4(4)
C8 C9 N2 107.0(3)
C8 C9 C10 132.8(4)
N2 C9 C10 120.2(4)
C20 C19 C18 116.9(4)
C20 C19 C24 119.9(4)
C18 C19 C24 123.2(4)
C14 C15 C16 122.3(4)
C11 C10 C9 119.3(4)
C16 C17 C12 121.3(4)
C16 C17 N2 121.5(3)
C12 C17 N2 117.1(3)
C9 C8 N1 106.7(3)
C21 C20 C19 121.0(4)
C19 C24 C25 112.9(4)
C19 C24 C26 110.3(4)
C25 C24 C26 111.4(4)
C22 C21 C20 120.5(4)
C13 C12 C17 118.9(4)
C13 C12 C11 121.1(4)
C17 C12 C11 119.9(4)
C15 C14 C13 120.7(4)
C21 C22 C23 121.2(4)
C22 C23 C18 116.9(4)
C22 C23 C27 121.3(4)
C18 C23 C27 121.7(4)
C23 C27 C28 113.9(4)
C23 C27 C29 109.8(4)
C28 C27 C29 108.9(4)
C10 C11 C12 121.9(4)
C14 C13 C12 120.2(4)

loop_
_geom_bond_atom_site_label_1
_geom_bond_atom_site_label_2
_geom_bond_distance
Pd1 C7 1.949(4)
Pd1 C1 2.026(4)
Pd1 O3 2.056(3)
Pd1 O1 2.124(3)
O3 C16 1.305(5)
O1 C5 1.236(5)
O2 C5 1.322(5)
O2 C6 1.453(5)
N1 C7 1.364(5)
N1 C8 1.380(5)
N1 C18 1.446(5)
N2 C7 1.370(5)
N2 C9 1.404(5)
N2 C17 1.424(5)
C2 C5 1.497(6)
C2 C3 1.529(5)
C2 C1 1.539(5)
C2 C4 1.558(6)
C18 C19 1.395(6)
C18 C23 1.402(6)
C16 C15 1.413(6)
C16 C17 1.413(6)
C9 C8 1.345(6)
C9 C10 1.434(5)
C19 C20 1.395(6)
C19 C24 1.523(6)
C15 C14 1.372(6)
C10 C11 1.332(6)
C17 C12 1.419(5)
C20 C21 1.385(6)
C24 C25 1.529(6)
C24 C26 1.534(6)
C21 C22 1.380(6)
C12 C13 1.397(6)
C12 C11 1.449(6)
C14 C13 1.378(6)
C22 C23 1.390(6)
C23 C27 1.514(6)
C27 C28 1.528(6)
C27 C29 1.536(6)

loop_
_geom_torsion_atom_site_label_1
_geom_torsion_atom_site_label_2
_geom_torsion_atom_site_label_3
_geom_torsion_atom_site_label_4
_geom_torsion
C8 N1 C7 N2 1.4(4)
C18 N1 C7 N2 -175.5(3)
C8 N1 C7 Pd1 -179.3(3)
C18 N1 C7 Pd1 3.8(6)
C9 N2 C7 N1 -2.6(4)
C17 N2 C7 N1 178.7(3)
C9 N2 C7 Pd1 178.1(3)
C17 N2 C7 Pd1 -0.6(5)
C7 N1 C18 C19 -107.3(5)
C8 N1 C18 C19 76.0(5)
C7 N1 C18 C23 75.6(5)
C8 N1 C18 C23 -101.0(4)
Pd1 O1 C5 O2 -171.3(3)
Pd1 O1 C5 C2 9.6(4)
C6 O2 C5 O1 1.7(5)
C6 O2 C5 C2 -179.1(3)
C3 C2 C5 O1 -158.6(4)
C1 C2 C5 O1 -33.7(5)
C4 C2 C5 O1 82.7(4)
C3 C2 C5 O2 22.2(5)
C1 C2 C5 O2 147.1(3)
C4 C2 C5 O2 -96.4(4)
C5 C2 C1 Pd1 39.3(3)
C3 C2 C1 Pd1 163.8(3)
C4 C2 C1 Pd1 -74.0(3)
Pd1 O3 C16 C15 -153.1(3)
Pd1 O3 C16 C17 27.9(5)
C7 N2 C9 C8 2.8(4)
C17 N2 C9 C8 -178.4(3)
C7 N2 C9 C10 -174.6(3)
C17 N2 C9 C10 4.2(5)
C23 C18 C19 C20 -1.9(6)
N1 C18 C19 C20 -178.8(3)
C23 C18 C19 C24 178.6(4)
N1 C18 C19 C24 1.7(6)
O3 C16 C15 C14 -177.3(4)
C17 C16 C15 C14 1.7(6)
C8 C9 C10 C11 -174.6(4)
N2 C9 C10 C11 2.0(6)
O3 C16 C17 C12 173.7(4)
C15 C16 C17 C12 -5.3(6)
O3 C16 C17 N2 -2.7(6)
C15 C16 C17 N2 178.3(3)
C7 N2 C17 C16 -12.8(6)
C9 N2 C17 C16 168.7(4)
C7 N2 C17 C12 170.7(4)
C9 N2 C17 C12 -7.9(5)
N2 C9 C8 N1 -1.9(4)
C10 C9 C8 N1 175.1(4)
C7 N1 C8 C9 0.3(4)
C18 N1 C8 C9 177.4(3)
C18 C19 C20 C21 1.0(6)
C24 C19 C20 C21 -179.5(4)
C20 C19 C24 C25 -50.4(5)
C18 C19 C24 C25 129.1(4)
C20 C19 C24 C26 74.9(5)
C18 C19 C24 C26 -105.6(5)
C19 C20 C21 C22 -0.3(7)
C16 C17 C12 C13 5.4(6)
N2 C17 C12 C13 -178.0(4)
C16 C17 C12 C11 -171.0(4)
N2 C17 C12 C11 5.6(6)
C16 C15 C14 C13 1.7(7)
C20 C21 C22 C23 0.4(7)
C21 C22 C23 C18 -1.2(6)
C21 C22 C23 C27 175.8(4)
C19 C18 C23 C22 2.0(6)
N1 C18 C23 C22 178.8(4)
C19 C18 C23 C27 -174.9(4)
N1 C18 C23 C27 1.9(6)
C22 C23 C27 C28 31.9(6)
C18 C23 C27 C28 -151.3(4)
C22 C23 C27 C29 -90.5(5)
C18 C23 C27 C29 86.2(5)
C9 C10 C11 C12 -4.3(6)
C13 C12 C11 C10 -175.9(4)
C17 C12 C11 C10 0.4(6)
C15 C14 C13 C12 -1.7(7)
C17 C12 C13 C14 -1.9(7)
C11 C12 C13 C14 174.5(4)
